data_7062341
loop_
_publ_author_name
'Kazakov, Gennady G.'
'Druzhkov, Nikolay O.'
'Rumyantcev, Roman V.'
'Fukin, Georgy K.'
'Starikov, Andrey G.'
'Piskunov, Alexandr V.'
'Cherkasov, Vladimir K.'

_publ_section_title
;
 The reactivity of N-heterocyclic diphospholenes towards iron triad
 carbonyls
;
_journal_issue 12
_journal_name_full 'New Journal of Chemistry'
_journal_page_first 5953
_journal_page_last 5960
_journal_paper_doi 10.1039/D3NJ00450C
_journal_volume 47
_journal_year 2023
_chemical_formula_sum 'C80 H84 N4 Ni2 O8 P2'
_chemical_formula_weight 1408.87
_space_group_crystal_system triclinic
_space_group_IT_number 2
_space_group_name_Hall '-P 1'
_space_group_name_H-M_alt 'P -1'
_atom_sites_solution_hydrogens geom
_atom_sites_solution_primary dual
_atom_sites_solution_secondary difmap
_audit_creation_method SHELXL-2018/3
_audit_update_record
;
2023-02-27 deposited with the CCDC.	2023-03-02 downloaded from the CCDC.
;
_cell_angle_alpha 104.9470(10)
_cell_angle_beta 96.6470(10)
_cell_angle_gamma 108.7910(10)
_cell_formula_units_Z 1
_cell_length_a 11.8356(3)
_cell_length_b 12.3643(4)
_cell_length_c 13.0056(4)
_cell_measurement_reflns_used 9798
_cell_measurement_temperature 100(2)
_cell_measurement_theta_max 36.47
_cell_measurement_theta_min 2.75
_cell_volume 1699.19(9)
_computing_cell_refinement SAINT
_computing_data_collection APEX3
_computing_data_reduction SAINT
_computing_molecular_graphics Mercury
_computing_publication_material Mercury
_computing_structure_refinement SHELXL-2018/3
_computing_structure_solution SHELXT-2014/5
_diffrn_ambient_temperature 100(2)
_diffrn_measured_fraction_theta_full 0.999
_diffrn_measured_fraction_theta_max 0.994
_diffrn_measurement_device_type 'Bruker D8 Quest (CMOS)'
_diffrn_measurement_method '\w scans'
_diffrn_radiation_type MoK\a
_diffrn_radiation_wavelength 0.71073
_diffrn_reflns_av_R_equivalents 0.0271
_diffrn_reflns_av_unetI/netI 0.0418
_diffrn_reflns_Laue_measured_fraction_full 0.999
_diffrn_reflns_Laue_measured_fraction_max 0.994
_diffrn_reflns_limit_h_max 19
_diffrn_reflns_limit_h_min -19
_diffrn_reflns_limit_k_max 20
_diffrn_reflns_limit_k_min -20
_diffrn_reflns_limit_l_max 21
_diffrn_reflns_limit_l_min -21
_diffrn_reflns_number 35302
_diffrn_reflns_point_group_measured_fraction_full 0.999
_diffrn_reflns_point_group_measured_fraction_max 0.994
_diffrn_reflns_theta_full 25.242
_diffrn_reflns_theta_max 35.631
_diffrn_reflns_theta_min 2.552
_diffrn_source 'microfocus tube'
_exptl_absorpt_coefficient_mu 0.663
_exptl_absorpt_correction_T_max 0.8842
_exptl_absorpt_correction_T_min 0.8016
_exptl_absorpt_correction_type multi-scan
_exptl_absorpt_process_details SADABS-2016/2
_exptl_crystal_colour green
_exptl_crystal_density_diffrn 1.377
_exptl_crystal_description prism
_exptl_crystal_F_000 742
_exptl_crystal_size_max 0.340
_exptl_crystal_size_mid 0.280
_exptl_crystal_size_min 0.140
_refine_diff_density_max 0.733
_refine_diff_density_min -0.399
_refine_diff_density_rms 0.073
_refine_ls_extinction_method none
_refine_ls_goodness_of_fit_ref 1.039
_refine_ls_hydrogen_treatment constr
_refine_ls_matrix_type full
_refine_ls_number_parameters 456
_refine_ls_number_reflns 15580
_refine_ls_number_restraints 12
_refine_ls_restrained_S_all 1.041
_refine_ls_R_factor_all 0.0568
_refine_ls_R_factor_gt 0.0396
_refine_ls_shift/su_max 0.001
_refine_ls_shift/su_mean 0.000
_refine_ls_structure_factor_coef Fsqd
_refine_ls_weighting_details 'w=1/[\s^2^(Fo^2^)+(0.0434P)^2^+0.6143P] where P=(Fo^2^+2Fc^2^)/3'
_refine_ls_weighting_scheme calc
_refine_ls_wR_factor_gt 0.0904
_refine_ls_wR_factor_ref 0.0970
_reflns_Friedel_coverage 0.000
_reflns_number_gt 12560
_reflns_number_total 15580
_reflns_threshold_expression 'I > 2\s(I)'
_cod_data_source_file d3nj00450c3.cif
_cod_data_source_block nicopnn
_cod_depositor_comments 'Adding full bibliography for 7062340--7062343.cif.'
_cod_database_code 7062341
_shelx_shelxl_version_number 2018/3
_shelx_space_group_comment
;
The symmetry employed for this shelxl refinement is uniquely defined
by the following loop, which should always be used as a source of
symmetry information in preference to the above space-group names.
They are only intended as comments.
;
_shelx_estimated_absorpt_t_min 0.806
_shelx_estimated_absorpt_t_max 0.913

loop_
_space_group_symop_operation_xyz
'x, y, z'
'-x, -y, -z'

loop_
_atom_site_label
_atom_site_type_symbol
_atom_site_fract_x
_atom_site_fract_y
_atom_site_fract_z
_atom_site_U_iso_or_equiv
_atom_site_adp_type
_atom_site_occupancy
_atom_site_site_symmetry_order
_atom_site_calc_flag
_atom_site_refinement_flags_posn
_atom_site_refinement_flags_adp
_atom_site_refinement_flags_occupancy
_atom_site_disorder_assembly
_atom_site_disorder_group
Ni1 Ni 0.57981(2) 0.59488(2) 0.56695(2) 0.01031(4) Uani 1 1 d . . . . .
P1 P 0.61325(2) 0.48850(2) 0.42339(2) 0.00973(5) Uani 1 1 d . . . . .
N1 N 0.70227(8) 0.40248(8) 0.40319(7) 0.01065(15) Uani 1 1 d . . . . .
N2 N 0.65892(8) 0.54544(8) 0.32149(7) 0.01030(15) Uani 1 1 d . . . . .
C1 C 0.75020(9) 0.40311(9) 0.30901(8) 0.01038(16) Uani 1 1 d . . . . .
C2 C 0.72293(9) 0.48175(9) 0.26169(8) 0.01067(16) Uani 1 1 d . . . . .
C3 C 0.75441(10) 0.49327(10) 0.16087(8) 0.01169(17) Uani 1 1 d . . . . .
C4 C 0.71435(11) 0.56290(10) 0.10476(9) 0.01470(19) Uani 1 1 d . . . . .
H4A H 0.666556 0.606194 0.135403 0.018 Uiso 1 1 calc R U . . .
C5 C 0.74366(11) 0.56872(11) 0.00655(9) 0.0169(2) Uani 1 1 d . . . . .
H5A H 0.716820 0.616512 -0.029719 0.020 Uiso 1 1 calc R U . . .
C6 C 0.81300(12) 0.50436(11) -0.04016(9) 0.0184(2) Uani 1 1 d . . . . .
H6A H 0.833668 0.508991 -0.107743 0.022 Uiso 1 1 calc R U . . .
C7 C 0.85115(11) 0.43442(11) 0.01194(9) 0.0168(2) Uani 1 1 d . . . . .
H7A H 0.897316 0.390428 -0.020910 0.020 Uiso 1 1 calc R U . . .
C8 C 0.82327(10) 0.42647(10) 0.11319(9) 0.01274(18) Uani 1 1 d . . . . .
C9 C 0.85987(10) 0.34992(10) 0.16707(9) 0.01230(17) Uani 1 1 d . . . . .
C10 C 0.93229(11) 0.28592(11) 0.12299(10) 0.0168(2) Uani 1 1 d . . . . .
H10A H 0.954406 0.291308 0.056046 0.020 Uiso 1 1 calc R U . . .
C11 C 0.97150(11) 0.21610(11) 0.17459(10) 0.0183(2) Uani 1 1 d . . . . .
H11A H 1.019109 0.173196 0.142884 0.022 Uiso 1 1 calc R U . . .
C12 C 0.94090(11) 0.20863(11) 0.27391(10) 0.0170(2) Uani 1 1 d . . . . .
H12A H 0.969758 0.162299 0.310640 0.020 Uiso 1 1 calc R U . . .
C13 C 0.86914(10) 0.26810(10) 0.31877(9) 0.01449(19) Uani 1 1 d . . . . .
H13A H 0.849151 0.262228 0.386293 0.017 Uiso 1 1 calc R U . . .
C14 C 0.82463(10) 0.33786(9) 0.26598(9) 0.01173(17) Uani 1 1 d . . . . .
C15 C 0.69424(10) 0.31512(10) 0.45902(9) 0.01197(17) Uani 1 1 d . . . . .
C16 C 0.61645(11) 0.19551(10) 0.40666(11) 0.0175(2) Uani 1 1 d . . . . .
C17 C 0.61199(13) 0.11335(12) 0.46389(14) 0.0267(3) Uani 1 1 d . . . . .
H17A H 0.560042 0.031435 0.430509 0.032 Uiso 1 1 calc R U . . .
C18 C 0.68176(14) 0.14898(14) 0.56827(14) 0.0298(3) Uani 1 1 d . . . . .
H18A H 0.675951 0.091875 0.606183 0.036 Uiso 1 1 calc R U . . .
C19 C 0.75979(13) 0.26714(13) 0.61761(11) 0.0238(3) Uani 1 1 d . . . . .
H19A H 0.807846 0.290535 0.689006 0.029 Uiso 1 1 calc R U . . .
C20 C 0.76861(10) 0.35253(11) 0.56337(9) 0.01494(19) Uani 1 1 d . . . . .
C21 C 0.54562(12) 0.15474(12) 0.29145(11) 0.0239(3) Uani 1 1 d . . . . .
H21A H 0.483986 0.073881 0.274779 0.036 Uiso 1 1 calc R U . . .
H21B H 0.601496 0.153127 0.241538 0.036 Uiso 1 1 calc R U . . .
H21C H 0.505097 0.210575 0.282768 0.036 Uiso 1 1 calc R U . . .
C22 C 0.86377(11) 0.47658(12) 0.61130(10) 0.0205(2) Uani 1 1 d . . . . .
H22A H 0.827978 0.535656 0.602058 0.031 Uiso 1 1 calc R U . . .
H22B H 0.931960 0.483314 0.574089 0.031 Uiso 1 1 calc R U . . .
H22C H 0.893669 0.491966 0.689132 0.031 Uiso 1 1 calc R U . . .
C23 C 0.69105(10) 0.67234(9) 0.33520(8) 0.01144(17) Uani 1 1 d . . . . .
C24 C 0.60152(11) 0.71353(10) 0.29809(9) 0.01443(19) Uani 1 1 d . . . . .
C25 C 0.63620(13) 0.83522(11) 0.30632(11) 0.0205(2) Uani 1 1 d . . . . .
H25A H 0.577109 0.864452 0.280617 0.025 Uiso 1 1 calc R U . . .
C26 C 0.75579(13) 0.91371(11) 0.35156(11) 0.0233(2) Uani 1 1 d . . . . .
H26A H 0.778378 0.996234 0.356600 0.028 Uiso 1 1 calc R U . . .
C27 C 0.84233(12) 0.87187(11) 0.38940(11) 0.0200(2) Uani 1 1 d . . . . .
H27A H 0.923986 0.926519 0.420648 0.024 Uiso 1 1 calc R U . . .
C28 C 0.81212(10) 0.75099(10) 0.38259(9) 0.01459(19) Uani 1 1 d . . . . .
C29 C 0.47140(11) 0.63008(12) 0.24930(11) 0.0202(2) Uani 1 1 d . . . . .
H29A H 0.429991 0.667031 0.207164 0.030 Uiso 1 1 calc R U . . .
H29B H 0.429382 0.614766 0.307667 0.030 Uiso 1 1 calc R U . . .
H29C H 0.469848 0.553943 0.201187 0.030 Uiso 1 1 calc R U . . .
C30 C 0.90802(11) 0.70903(12) 0.42661(11) 0.0199(2) Uani 1 1 d . . . . .
H30A H 0.875572 0.660286 0.472687 0.030 Uiso 1 1 calc R U . . .
H30B H 0.980523 0.778981 0.469929 0.030 Uiso 1 1 calc R U . . .
H30C H 0.930382 0.660521 0.365849 0.030 Uiso 1 1 calc R U . . .
O1 O 0.65409(9) 0.84420(8) 0.56379(8) 0.02390(19) Uani 1 1 d . . . . .
C31 C 0.61587(11) 0.74446(11) 0.55596(9) 0.01602(19) Uani 1 1 d . . . . .
O2 O 0.72854(10) 0.64344(10) 0.78093(8) 0.0291(2) Uani 1 1 d . . . . .
C32 C 0.66921(11) 0.61569(11) 0.69597(10) 0.0176(2) Uani 1 1 d . . . . .
O1S O 0.52089(10) 0.91355(10) 0.09188(9) 0.0312(2) Uani 1 1 d . . . . .
C1S C 0.44753(13) 0.79870(13) 0.01640(13) 0.0272(3) Uani 1 1 d . . . . .
H1SA H 0.401799 0.807594 -0.047642 0.033 Uiso 1 1 calc R U . . .
H1SB H 0.388220 0.751679 0.051095 0.033 Uiso 1 1 calc R U . . .
C2S C 0.53512(14) 0.73594(13) -0.01804(14) 0.0305(3) Uani 1 1 d D . . . .
H2SA H 0.530338 0.672555 0.016615 0.037 Uiso 0.816(6) 1 calc R U P A 1
H2SB H 0.516235 0.699062 -0.098211 0.037 Uiso 0.816(6) 1 calc R U P A 1
H2SC H 0.500254 0.673536 -0.090317 0.037 Uiso 0.184(6) 1 calc R U P A 2
H2SD H 0.558707 0.699564 0.036359 0.037 Uiso 0.184(6) 1 calc R U P A 2
C3S C 0.66087(19) 0.83571(18) 0.0213(2) 0.0277(4) Uani 0.816(6) 1 d D . P A 1
H3SA H 0.709834 0.826109 0.083022 0.033 Uiso 0.816(6) 1 calc R U P A 1
H3SB H 0.705915 0.836685 -0.038231 0.033 Uiso 0.816(6) 1 calc R U P A 1
C3* C 0.6466(9) 0.8474(8) -0.0219(9) 0.030(2) Uani 0.184(6) 1 d D . P A 2
H3SC H 0.725779 0.839905 0.000721 0.036 Uiso 0.184(6) 1 calc R U P A 2
H3SD H 0.640163 0.855929 -0.095794 0.036 Uiso 0.184(6) 1 calc R U P A 2
C4S C 0.63272(16) 0.94902(14) 0.05687(17) 0.0385(4) Uani 1 1 d D . . . .
H4SA H 0.698678 1.011553 0.117267 0.046 Uiso 0.816(6) 1 calc R U P A 1
H4SB H 0.623768 0.981196 -0.004591 0.046 Uiso 0.816(6) 1 calc R U P A 1
H4SC H 0.701833 0.983233 0.120959 0.046 Uiso 0.184(6) 1 calc R U P A 2
H4SD H 0.635649 1.012618 0.022895 0.046 Uiso 0.184(6) 1 calc R U P A 2
O2S O 0.87468(10) 0.20296(10) 0.83727(9) 0.0285(2) Uani 1 1 d . . . . .
C5S C 0.79629(14) 0.09387(17) 0.84751(15) 0.0350(3) Uani 1 1 d . . . . .
H5SA H 0.730446 0.049131 0.781054 0.042 Uiso 1 1 calc R U . . .
H5SB H 0.758401 0.110677 0.910853 0.042 Uiso 1 1 calc R U . . .
C6S C 0.87472(18) 0.02048(16) 0.86341(18) 0.0419(4) Uani 1 1 d D . . . .
H6SA H 0.843390 -0.058856 0.806077 0.050 Uiso 0.816(6) 1 calc R U P A 1
H6SB H 0.877388 0.008155 0.935770 0.050 Uiso 0.816(6) 1 calc R U P A 1
H6SC H 0.924220 0.049980 0.938686 0.050 Uiso 0.184(6) 1 calc R U P A 2
H6SD H 0.825257 -0.066338 0.844075 0.050 Uiso 0.184(6) 1 calc R U P A 2
C7S C 1.00266(18) 0.0995(2) 0.8544(2) 0.0306(5) Uani 0.816(6) 1 d D . P A 1
H7SA H 1.055985 0.148053 0.927222 0.037 Uiso 0.816(6) 1 calc R U P A 1
H7SB H 1.043448 0.049981 0.812851 0.037 Uiso 0.816(6) 1 calc R U P A 1
C7* C 0.9516(13) 0.0469(9) 0.7830(13) 0.050(4) Uani 0.184(6) 1 d D . P A 2
H7*A H 0.908602 -0.006444 0.708077 0.060 Uiso 0.184(6) 1 calc R U P A 2
H7*B H 1.030517 0.037204 0.801350 0.060 Uiso 0.184(6) 1 calc R U P A 2
C8S C 0.97072(15) 0.17761(15) 0.79388(14) 0.0314(3) Uani 1 1 d D . . . .
H8SA H 1.041735 0.252583 0.806557 0.038 Uiso 0.816(6) 1 calc R U P A 1
H8SB H 0.943506 0.134602 0.714575 0.038 Uiso 0.816(6) 1 calc R U P A 1
H8SC H 1.050553 0.231586 0.842967 0.038 Uiso 0.184(6) 1 calc R U P A 2
H8SD H 0.969920 0.190191 0.721685 0.038 Uiso 0.184(6) 1 calc R U P A 2

loop_
_atom_site_aniso_label
_atom_site_aniso_U_11
_atom_site_aniso_U_22
_atom_site_aniso_U_33
_atom_site_aniso_U_23
_atom_site_aniso_U_13
_atom_site_aniso_U_12
Ni1 0.01096(6) 0.01214(6) 0.00842(6) 0.00322(4) 0.00379(4) 0.00442(5)
P1 0.01116(11) 0.01142(11) 0.00899(11) 0.00453(9) 0.00457(9) 0.00538(9)
N1 0.0129(4) 0.0129(4) 0.0100(4) 0.0059(3) 0.0054(3) 0.0068(3)
N2 0.0129(4) 0.0115(4) 0.0097(3) 0.0048(3) 0.0058(3) 0.0063(3)
C1 0.0110(4) 0.0122(4) 0.0089(4) 0.0036(3) 0.0034(3) 0.0049(3)
C2 0.0120(4) 0.0126(4) 0.0094(4) 0.0041(3) 0.0041(3) 0.0059(4)
C3 0.0138(4) 0.0136(4) 0.0090(4) 0.0045(3) 0.0043(3) 0.0054(4)
C4 0.0197(5) 0.0178(5) 0.0109(4) 0.0066(4) 0.0058(4) 0.0101(4)
C5 0.0226(5) 0.0206(5) 0.0118(4) 0.0086(4) 0.0061(4) 0.0097(4)
C6 0.0237(6) 0.0227(5) 0.0123(4) 0.0078(4) 0.0089(4) 0.0097(5)
C7 0.0200(5) 0.0208(5) 0.0137(5) 0.0069(4) 0.0095(4) 0.0098(4)
C8 0.0140(4) 0.0149(4) 0.0103(4) 0.0040(3) 0.0052(3) 0.0057(4)
C9 0.0134(4) 0.0135(4) 0.0115(4) 0.0039(3) 0.0051(3) 0.0060(4)
C10 0.0194(5) 0.0192(5) 0.0157(5) 0.0052(4) 0.0091(4) 0.0106(4)
C11 0.0200(5) 0.0188(5) 0.0208(5) 0.0053(4) 0.0092(4) 0.0123(4)
C12 0.0181(5) 0.0180(5) 0.0195(5) 0.0072(4) 0.0064(4) 0.0108(4)
C13 0.0161(5) 0.0164(5) 0.0147(5) 0.0067(4) 0.0055(4) 0.0087(4)
C14 0.0120(4) 0.0122(4) 0.0120(4) 0.0036(3) 0.0041(3) 0.0054(4)
C15 0.0139(4) 0.0125(4) 0.0141(4) 0.0072(4) 0.0073(4) 0.0070(4)
C16 0.0166(5) 0.0128(5) 0.0250(6) 0.0054(4) 0.0095(4) 0.0063(4)
C17 0.0271(6) 0.0156(5) 0.0460(8) 0.0156(5) 0.0195(6) 0.0103(5)
C18 0.0335(7) 0.0310(7) 0.0463(9) 0.0306(7) 0.0225(7) 0.0203(6)
C19 0.0271(6) 0.0360(7) 0.0249(6) 0.0219(5) 0.0133(5) 0.0205(6)
C20 0.0165(5) 0.0203(5) 0.0147(5) 0.0096(4) 0.0067(4) 0.0110(4)
C21 0.0186(5) 0.0182(5) 0.0251(6) -0.0035(5) 0.0070(5) 0.0014(5)
C22 0.0182(5) 0.0251(6) 0.0160(5) 0.0037(4) -0.0006(4) 0.0086(5)
C23 0.0151(4) 0.0114(4) 0.0102(4) 0.0048(3) 0.0055(3) 0.0059(4)
C24 0.0180(5) 0.0159(5) 0.0140(4) 0.0069(4) 0.0066(4) 0.0094(4)
C25 0.0289(6) 0.0177(5) 0.0230(6) 0.0100(4) 0.0107(5) 0.0142(5)
C26 0.0331(7) 0.0136(5) 0.0273(6) 0.0088(5) 0.0141(5) 0.0096(5)
C27 0.0217(5) 0.0143(5) 0.0210(5) 0.0045(4) 0.0083(4) 0.0020(4)
C28 0.0158(5) 0.0149(5) 0.0128(4) 0.0045(4) 0.0049(4) 0.0044(4)
C29 0.0171(5) 0.0237(6) 0.0238(6) 0.0102(5) 0.0033(4) 0.0107(5)
C30 0.0147(5) 0.0220(6) 0.0211(5) 0.0084(4) 0.0006(4) 0.0040(4)
O1 0.0307(5) 0.0152(4) 0.0264(5) 0.0060(3) 0.0151(4) 0.0066(4)
C31 0.0173(5) 0.0174(5) 0.0142(5) 0.0040(4) 0.0072(4) 0.0068(4)
O2 0.0250(5) 0.0398(6) 0.0160(4) 0.0105(4) -0.0001(4) 0.0038(4)
C32 0.0164(5) 0.0209(5) 0.0150(5) 0.0068(4) 0.0055(4) 0.0045(4)
O1S 0.0284(5) 0.0307(5) 0.0304(5) 0.0006(4) 0.0036(4) 0.0135(4)
C1S 0.0228(6) 0.0267(7) 0.0305(7) 0.0080(5) 0.0012(5) 0.0092(5)
C2S 0.0264(7) 0.0226(6) 0.0385(8) 0.0053(6) 0.0031(6) 0.0088(6)
C3S 0.0243(9) 0.0256(9) 0.0343(12) 0.0087(8) 0.0094(8) 0.0102(7)
C3* 0.024(4) 0.032(5) 0.029(5) 0.010(4) 0.003(4) 0.004(3)
C4S 0.0316(8) 0.0207(7) 0.0581(11) 0.0077(7) 0.0123(7) 0.0061(6)
O2S 0.0392(6) 0.0310(5) 0.0263(5) 0.0122(4) 0.0142(4) 0.0219(5)
C5S 0.0218(7) 0.0456(9) 0.0392(8) 0.0168(7) 0.0106(6) 0.0101(7)
C6S 0.0487(10) 0.0299(8) 0.0549(11) 0.0220(8) 0.0189(9) 0.0150(8)
C7S 0.0272(9) 0.0354(11) 0.0376(11) 0.0136(9) 0.0116(8) 0.0188(8)
C7* 0.059(8) 0.031(5) 0.080(10) 0.025(6) 0.046(8) 0.026(5)
C8S 0.0294(7) 0.0344(8) 0.0367(8) 0.0155(6) 0.0162(6) 0.0133(6)

loop_
_atom_type_symbol
_atom_type_description
_atom_type_scat_dispersion_real
_atom_type_scat_dispersion_imag
_atom_type_scat_source
C C 0.0033 0.0016 'International Tables Vol C Tables 4.2.6.8 and 6.1.1.4'
H H 0.0000 0.0000 'International Tables Vol C Tables 4.2.6.8 and 6.1.1.4'
N N 0.0061 0.0033 'International Tables Vol C Tables 4.2.6.8 and 6.1.1.4'
O O 0.0106 0.0060 'International Tables Vol C Tables 4.2.6.8 and 6.1.1.4'
P P 0.1023 0.0942 'International Tables Vol C Tables 4.2.6.8 and 6.1.1.4'
Ni Ni 0.3393 1.1124 'International Tables Vol C Tables 4.2.6.8 and 6.1.1.4'

loop_
_geom_angle_atom_site_label_1
_geom_angle_atom_site_label_2
_geom_angle_atom_site_label_3
_geom_angle
_geom_angle_site_symmetry_1
_geom_angle_site_symmetry_3
_geom_angle_publ_flag
C32 Ni1 C31 104.98(6) . . ?
C32 Ni1 P1 117.84(4) . . ?
C31 Ni1 P1 106.63(4) . . ?
C32 Ni1 P1 105.60(4) . 2_666 ?
C31 Ni1 P1 112.59(4) . 2_666 ?
P1 Ni1 P1 109.289(10) . 2_666 ?
C32 Ni1 Ni1 129.27(4) . 2_666 ?
C31 Ni1 Ni1 125.48(4) . 2_666 ?
P1 Ni1 Ni1 55.928(9) . 2_666 ?
P1 Ni1 Ni1 53.360(9) 2_666 2_666 ?
N2 P1 N1 90.44(4) . . ?
N2 P1 Ni1 122.28(3) . . ?
N1 P1 Ni1 133.22(3) . . ?
N2 P1 Ni1 124.65(3) . 2_666 ?
N1 P1 Ni1 119.87(3) . 2_666 ?
Ni1 P1 Ni1 70.711(10) . 2_666 ?
C1 N1 C15 124.96(8) . . ?
C1 N1 P1 112.69(7) . . ?
C15 N1 P1 119.85(7) . . ?
C2 N2 C23 119.32(8) . . ?
C2 N2 P1 111.44(7) . . ?
C23 N2 P1 120.63(7) . . ?
C2 C1 N1 111.31(9) . . ?
C2 C1 C14 121.27(9) . . ?
N1 C1 C14 127.33(9) . . ?
C1 C2 N2 112.83(9) . . ?
C1 C2 C3 122.26(9) . . ?
N2 C2 C3 124.89(9) . . ?
C4 C3 C8 119.16(9) . . ?
C4 C3 C2 122.78(9) . . ?
C8 C3 C2 117.97(9) . . ?
C5 C4 C3 120.92(10) . . ?
C5 C4 H4A 119.5 . . ?
C3 C4 H4A 119.5 . . ?
C4 C5 C6 120.16(11) . . ?
C4 C5 H5A 119.9 . . ?
C6 C5 H5A 119.9 . . ?
C7 C6 C5 119.95(10) . . ?
C7 C6 H6A 120.0 . . ?
C5 C6 H6A 120.0 . . ?
C6 C7 C8 121.56(10) . . ?
C6 C7 H7A 119.2 . . ?
C8 C7 H7A 119.2 . . ?
C7 C8 C3 118.22(10) . . ?
C7 C8 C9 121.91(10) . . ?
C3 C8 C9 119.84(9) . . ?
C10 C9 C14 118.28(10) . . ?
C10 C9 C8 120.77(10) . . ?
C14 C9 C8 120.96(9) . . ?
C11 C10 C9 121.75(10) . . ?
C11 C10 H10A 119.1 . . ?
C9 C10 H10A 119.1 . . ?
C10 C11 C12 119.69(10) . . ?
C10 C11 H11A 120.2 . . ?
C12 C11 H11A 120.2 . . ?
C13 C12 C11 120.36(11) . . ?
C13 C12 H12A 119.8 . . ?
C11 C12 H12A 119.8 . . ?
C12 C13 C14 121.18(10) . . ?
C12 C13 H13A 119.4 . . ?
C14 C13 H13A 119.4 . . ?
C13 C14 C9 118.64(9) . . ?
C13 C14 C1 123.92(9) . . ?
C9 C14 C1 117.36(9) . . ?
C16 C15 C20 122.33(10) . . ?
C16 C15 N1 119.30(10) . . ?
C20 C15 N1 118.33(10) . . ?
C17 C16 C15 117.35(12) . . ?
C17 C16 C21 120.84(12) . . ?
C15 C16 C21 121.72(11) . . ?
C18 C17 C16 121.31(13) . . ?
C18 C17 H17A 119.3 . . ?
C16 C17 H17A 119.3 . . ?
C19 C18 C17 120.36(12) . . ?
C19 C18 H18A 119.8 . . ?
C17 C18 H18A 119.8 . . ?
C18 C19 C20 120.55(13) . . ?
C18 C19 H19A 119.7 . . ?
C20 C19 H19A 119.7 . . ?
C19 C20 C15 118.05(12) . . ?
C19 C20 C22 120.32(11) . . ?
C15 C20 C22 121.35(10) . . ?
C16 C21 H21A 109.5 . . ?
C16 C21 H21B 109.5 . . ?
H21A C21 H21B 109.5 . . ?
C16 C21 H21C 109.5 . . ?
H21A C21 H21C 109.5 . . ?
H21B C21 H21C 109.5 . . ?
C20 C22 H22A 109.5 . . ?
C20 C22 H22B 109.5 . . ?
H22A C22 H22B 109.5 . . ?
C20 C22 H22C 109.5 . . ?
H22A C22 H22C 109.5 . . ?
H22B C22 H22C 109.5 . . ?
C28 C23 C24 121.47(10) . . ?
C28 C23 N2 119.08(9) . . ?
C24 C23 N2 119.43(10) . . ?
C25 C24 C23 118.47(11) . . ?
C25 C24 C29 119.92(10) . . ?
C23 C24 C29 121.61(10) . . ?
C26 C25 C24 120.73(11) . . ?
C26 C25 H25A 119.6 . . ?
C24 C25 H25A 119.6 . . ?
C27 C26 C25 119.98(11) . . ?
C27 C26 H26A 120.0 . . ?
C25 C26 H26A 120.0 . . ?
C26 C27 C28 121.37(12) . . ?
C26 C27 H27A 119.3 . . ?
C28 C27 H27A 119.3 . . ?
C27 C28 C23 117.96(11) . . ?
C27 C28 C30 119.95(11) . . ?
C23 C28 C30 122.08(10) . . ?
C24 C29 H29A 109.5 . . ?
C24 C29 H29B 109.5 . . ?
H29A C29 H29B 109.5 . . ?
C24 C29 H29C 109.5 . . ?
H29A C29 H29C 109.5 . . ?
H29B C29 H29C 109.5 . . ?
C28 C30 H30A 109.5 . . ?
C28 C30 H30B 109.5 . . ?
H30A C30 H30B 109.5 . . ?
C28 C30 H30C 109.5 . . ?
H30A C30 H30C 109.5 . . ?
H30B C30 H30C 109.5 . . ?
O1 C31 Ni1 168.50(11) . . ?
O2 C32 Ni1 171.67(12) . . ?
C4S O1S C1S 105.73(12) . . ?
O1S C1S C2S 106.36(11) . . ?
O1S C1S H1SA 110.5 . . ?
C2S C1S H1SA 110.5 . . ?
O1S C1S H1SB 110.5 . . ?
C2S C1S H1SB 110.5 . . ?
H1SA C1S H1SB 108.6 . . ?
C3S C2S C1S 104.41(13) . . ?
C1S C2S C3* 99.8(4) . . ?
C3S C2S H2SA 110.9 . . ?
C1S C2S H2SA 110.9 . . ?
C3S C2S H2SB 110.9 . . ?
C1S C2S H2SB 110.9 . . ?
H2SA C2S H2SB 108.9 . . ?
C1S C2S H2SC 111.8 . . ?
C3* C2S H2SC 111.8 . . ?
C1S C2S H2SD 111.8 . . ?
C3* C2S H2SD 111.8 . . ?
H2SC C2S H2SD 109.5 . . ?
C4S C3S C2S 103.51(15) . . ?
C4S C3S H3SA 111.1 . . ?
C2S C3S H3SA 111.1 . . ?
C4S C3S H3SB 111.1 . . ?
C2S C3S H3SB 111.1 . . ?
H3SA C3S H3SB 109.0 . . ?
C4S C3* C2S 102.3(6) . . ?
C4S C3* H3SC 111.3 . . ?
C2S C3* H3SC 111.3 . . ?
C4S C3* H3SD 111.3 . . ?
C2S C3* H3SD 111.3 . . ?
H3SC C3* H3SD 109.2 . . ?
O1S C4S C3* 111.9(4) . . ?
O1S C4S C3S 105.19(14) . . ?
O1S C4S H4SA 110.7 . . ?
C3S C4S H4SA 110.7 . . ?
O1S C4S H4SB 110.7 . . ?
C3S C4S H4SB 110.7 . . ?
H4SA C4S H4SB 108.8 . . ?
O1S C4S H4SC 109.2 . . ?
C3* C4S H4SC 109.2 . . ?
O1S C4S H4SD 109.2 . . ?
C3* C4S H4SD 109.2 . . ?
H4SC C4S H4SD 107.9 . . ?
C8S O2S C5S 106.53(12) . . ?
O2S C5S C6S 107.03(13) . . ?
O2S C5S H5SA 110.3 . . ?
C6S C5S H5SA 110.3 . . ?
O2S C5S H5SB 110.3 . . ?
C6S C5S H5SB 110.3 . . ?
H5SA C5S H5SB 108.6 . . ?
C7* C6S C5S 98.3(4) . . ?
C5S C6S C7S 103.24(13) . . ?
C5S C6S H6SA 111.1 . . ?
C7S C6S H6SA 111.1 . . ?
C5S C6S H6SB 111.1 . . ?
C7S C6S H6SB 111.1 . . ?
H6SA C6S H6SB 109.1 . . ?
C7* C6S H6SC 112.1 . . ?
C5S C6S H6SC 112.1 . . ?
C7* C6S H6SD 112.1 . . ?
C5S C6S H6SD 112.1 . . ?
H6SC C6S H6SD 109.8 . . ?
C8S C7S C6S 101.68(14) . . ?
C8S C7S H7SA 111.4 . . ?
C6S C7S H7SA 111.4 . . ?
C8S C7S H7SB 111.4 . . ?
C6S C7S H7SB 111.4 . . ?
H7SA C7S H7SB 109.3 . . ?
C6S C7* C8S 103.3(6) . . ?
C6S C7* H7*A 111.1 . . ?
C8S C7* H7*A 111.1 . . ?
C6S C7* H7*B 111.1 . . ?
C8S C7* H7*B 111.1 . . ?
H7*A C7* H7*B 109.1 . . ?
O2S C8S C7S 104.32(13) . . ?
O2S C8S C7* 107.7(4) . . ?
O2S C8S H8SA 110.9 . . ?
C7S C8S H8SA 110.9 . . ?
O2S C8S H8SB 110.9 . . ?
C7S C8S H8SB 110.9 . . ?
H8SA C8S H8SB 108.9 . . ?
O2S C8S H8SC 110.2 . . ?
C7* C8S H8SC 110.2 . . ?
O2S C8S H8SD 110.2 . . ?
C7* C8S H8SD 110.2 . . ?
H8SC C8S H8SD 108.5 . . ?

loop_
_geom_bond_atom_site_label_1
_geom_bond_atom_site_label_2
_geom_bond_distance
_geom_bond_site_symmetry_2
_geom_bond_publ_flag
Ni1 C32 1.7866(12) . ?
Ni1 C31 1.8068(12) . ?
Ni1 P1 2.1477(3) . ?
Ni1 P1 2.2171(3) 2_666 ?
Ni1 Ni1 2.5263(3) 2_666 ?
P1 N2 1.7164(9) . ?
P1 N1 1.7182(9) . ?
N1 C1 1.4089(13) . ?
N1 C15 1.4344(13) . ?
N2 C2 1.4155(13) . ?
N2 C23 1.4470(13) . ?
C1 C2 1.3760(14) . ?
C1 C14 1.4420(14) . ?
C2 C3 1.4330(14) . ?
C3 C4 1.4161(15) . ?
C3 C8 1.4204(15) . ?
C4 C5 1.3752(15) . ?
C4 H4A 0.9500 . ?
C5 C6 1.4010(17) . ?
C5 H5A 0.9500 . ?
C6 C7 1.3761(17) . ?
C6 H6A 0.9500 . ?
C7 C8 1.4138(15) . ?
C7 H7A 0.9500 . ?
C8 C9 1.4529(15) . ?
C9 C10 1.4164(15) . ?
C9 C14 1.4262(15) . ?
C10 C11 1.3768(17) . ?
C10 H10A 0.9500 . ?
C11 C12 1.3988(17) . ?
C11 H11A 0.9500 . ?
C12 C13 1.3777(15) . ?
C12 H12A 0.9500 . ?
C13 C14 1.4167(15) . ?
C13 H13A 0.9500 . ?
C15 C16 1.3988(16) . ?
C15 C20 1.4028(16) . ?
C16 C17 1.3976(18) . ?
C16 C21 1.4997(19) . ?
C17 C18 1.384(2) . ?
C17 H17A 0.9500 . ?
C18 C19 1.382(2) . ?
C18 H18A 0.9500 . ?
C19 C20 1.3977(16) . ?
C19 H19A 0.9500 . ?
C20 C22 1.4970(18) . ?
C21 H21A 0.9800 . ?
C21 H21B 0.9800 . ?
C21 H21C 0.9800 . ?
C22 H22A 0.9800 . ?
C22 H22B 0.9800 . ?
C22 H22C 0.9800 . ?
C23 C28 1.4027(16) . ?
C23 C24 1.4041(15) . ?
C24 C25 1.3974(16) . ?
C24 C29 1.5005(17) . ?
C25 C26 1.385(2) . ?
C25 H25A 0.9500 . ?
C26 C27 1.3839(19) . ?
C26 H26A 0.9500 . ?
C27 C28 1.3963(16) . ?
C27 H27A 0.9500 . ?
C28 C30 1.5057(17) . ?
C29 H29A 0.9800 . ?
C29 H29B 0.9800 . ?
C29 H29C 0.9800 . ?
C30 H30A 0.9800 . ?
C30 H30B 0.9800 . ?
C30 H30C 0.9800 . ?
O1 C31 1.1407(15) . ?
O2 C32 1.1408(15) . ?
O1S C4S 1.421(2) . ?
O1S C1S 1.4224(18) . ?
C1S C2S 1.524(2) . ?
C1S H1SA 0.9900 . ?
C1S H1SB 0.9900 . ?
C2S C3S 1.521(3) . ?
C2S C3* 1.588(9) . ?
C2S H2SA 0.9900 . ?
C2S H2SB 0.9900 . ?
C2S H2SC 0.9900 . ?
C2S H2SD 0.9900 . ?
C3S C4S 1.513(3) . ?
C3S H3SA 0.9900 . ?
C3S H3SB 0.9900 . ?
C3* C4S 1.471(9) . ?
C3* H3SC 0.9900 . ?
C3* H3SD 0.9900 . ?
C4S H4SA 0.9900 . ?
C4S H4SB 0.9900 . ?
C4S H4SC 0.9900 . ?
C4S H4SD 0.9900 . ?
O2S C8S 1.4127(18) . ?
O2S C5S 1.419(2) . ?
C5S C6S 1.524(2) . ?
C5S H5SA 0.9900 . ?
C5S H5SB 0.9900 . ?
C6S C7* 1.495(9) . ?
C6S C7S 1.552(3) . ?
C6S H6SA 0.9900 . ?
C6S H6SB 0.9900 . ?
C6S H6SC 0.9900 . ?
C6S H6SD 0.9900 . ?
C7S C8S 1.501(2) . ?
C7S H7SA 0.9900 . ?
C7S H7SB 0.9900 . ?
C7* C8S 1.523(8) . ?
C7* H7*A 0.9900 . ?
C7* H7*B 0.9900 . ?
C8S H8SA 0.9900 . ?
C8S H8SB 0.9900 . ?
C8S H8SC 0.9900 . ?
C8S H8SD 0.9900 . ?
